data_7047824
loop_
_publ_author_name
'Suktanarak, Pattira'
'Watchasit, Sarayut'
'Chitchak, Kantima'
'Plainpan, Nukorn'
'Chainok, Kittipong'
'Vanalabhpatana, Parichatr'
'Pienpinijtham, Prompong'
'Suksai, Chomchai'
'Tuntulani, Thawatchai'
'Ruangpornvisuti, Vithaya'
'Leeladee, Pannee'

_publ_section_title
;
 Tuning the reactivity of copper complexes supported by tridentate ligands
 leading to two-electron reduction of dioxygen.
;
_journal_issue 45
_journal_name_full 'Dalton transactions (Cambridge, England : 2003)'
_journal_page_first 16337
_journal_page_last 16349
_journal_paper_doi 10.1039/c8dt03183e
_journal_volume 47
_journal_year 2018
_chemical_formula_moiety 'C44 H42 Cl2 Cu2 N8 O8, 2(Cl O4)'
_chemical_formula_sum 'C44 H42 Cl4 Cu2 N8 O16'
_chemical_formula_weight 1207.73
_space_group_crystal_system triclinic
_space_group_IT_number 2
_space_group_name_Hall '-P 1'
_space_group_name_H-M_alt 'P -1'
_symmetry_space_group_name_Hall '-P 1'
_symmetry_space_group_name_H-M 'P -1'
_atom_sites_solution_hydrogens geom
_atom_sites_solution_primary dual
_audit_creation_date 2017-04-13
_audit_creation_method
;
Olex2 1.2
(compiled 2017.03.28 svn.r3405 for OlexSys, GUI svn.r5335)
;
_audit_update_record
;
2017-04-13 deposited with the CCDC.
2018-10-18 downloaded from the CCDC.
;
_cell_angle_alpha 84.045(2)
_cell_angle_beta 84.266(2)
_cell_angle_gamma 78.661(2)
_cell_formula_units_Z 1
_cell_length_a 8.4013(6)
_cell_length_b 9.4328(6)
_cell_length_c 16.0385(11)
_cell_measurement_reflns_used 4468
_cell_measurement_temperature 296
_cell_measurement_theta_max 25.212
_cell_measurement_theta_min 2.997
_cell_volume 1235.35(15)
_computing_cell_refinement 'SAINT v8.34A (Bruker, 2013)'
_computing_data_reduction 'SAINT v8.34A (Bruker, 2013)'
_computing_molecular_graphics 'Olex2 (Dolomanov et al., 2009)'
_computing_publication_material 'Olex2 (Dolomanov et al., 2009)'
_computing_structure_refinement 'XL (Sheldrick, 2008)'
_computing_structure_solution 'ShelXT (Sheldrick, 2015)'
_diffrn_ambient_temperature 296.0
_diffrn_detector 'Bruker PHOTON 100 area detector'
_diffrn_detector_area_resol_mean 10.5
_diffrn_detector_type 'PHOTON area detector'
_diffrn_measured_fraction_theta_full 0.993
_diffrn_measured_fraction_theta_max 0.993
_diffrn_measurement_device 'four-circle KAPPA diffractometer'
_diffrn_measurement_device_type 'Bruker D8 QUEST CMOS'
_diffrn_measurement_method '\f and \w scans'
_diffrn_radiation_collimation '0.5 mm'
_diffrn_radiation_monochromator 'graphiteDouble Bounce Multilayer Mirror'
_diffrn_radiation_probe x-ray
_diffrn_radiation_type MoK\a
_diffrn_radiation_wavelength 0.71073
_diffrn_radiation_xray_symbol K-L~3~
_diffrn_reflns_av_R_equivalents 0.1042
_diffrn_reflns_av_unetI/netI 0.0610
_diffrn_reflns_Laue_measured_fraction_full 0.993
_diffrn_reflns_Laue_measured_fraction_max 0.993
_diffrn_reflns_limit_h_max 10
_diffrn_reflns_limit_h_min -10
_diffrn_reflns_limit_k_max 11
_diffrn_reflns_limit_k_min -11
_diffrn_reflns_limit_l_max 19
_diffrn_reflns_limit_l_min -19
_diffrn_reflns_number 29505
_diffrn_reflns_point_group_measured_fraction_full 0.993
_diffrn_reflns_point_group_measured_fraction_max 0.993
_diffrn_reflns_theta_full 25.423
_diffrn_reflns_theta_max 25.423
_diffrn_reflns_theta_min 2.884
_diffrn_source 'microfocus sealed x-ray tube'
_diffrn_source_type 'Incoatec I\mus'
_diffrn_standards_number 0
_exptl_absorpt_coefficient_mu 1.156
_exptl_absorpt_correction_T_max 0.7452
_exptl_absorpt_correction_T_min 0.6827
_exptl_absorpt_correction_type multi-scan
_exptl_absorpt_process_details
;
SADABS-2014/4 (Bruker,2014/4) was used for absorption correction.
wR2(int) was 0.0747 before and 0.0575 after correction.
The Ratio of minimum to maximum transmission is 0.9161.
The \l/2 correction factor is 0.00150.
;
_exptl_crystal_colour 'dark green'
_exptl_crystal_colour_modifier dark
_exptl_crystal_colour_primary green
_exptl_crystal_density_diffrn 1.623
_exptl_crystal_description Plate
_exptl_crystal_F_000 616
_exptl_crystal_size_max 0.24
_exptl_crystal_size_mid 0.22
_exptl_crystal_size_min 0.16
_refine_diff_density_max 0.589
_refine_diff_density_min -0.588
_refine_diff_density_rms 0.084
_refine_ls_extinction_method none
_refine_ls_goodness_of_fit_ref 1.031
_refine_ls_hydrogen_treatment constr
_refine_ls_matrix_type full
_refine_ls_number_parameters 372
_refine_ls_number_reflns 4537
_refine_ls_number_restraints 88
_refine_ls_restrained_S_all 1.082
_refine_ls_R_factor_all 0.1027
_refine_ls_R_factor_gt 0.0596
_refine_ls_shift/su_max 0.000
_refine_ls_shift/su_mean 0.000
_refine_ls_structure_factor_coef Fsqd
_refine_ls_weighting_details 'w=1/[\s^2^(Fo^2^)+(0.0715P)^2^+2.0243P] where P=(Fo^2^+2Fc^2^)/3'
_refine_ls_weighting_scheme calc
_refine_ls_wR_factor_gt 0.1361
_refine_ls_wR_factor_ref 0.1562
_reflns_Friedel_coverage 0.000
_reflns_number_gt 3059
_reflns_number_total 4537
_reflns_threshold_expression 'I > 2\s(I)'
_cod_data_source_file c8dt03183e2.cif
_cod_data_source_block pl5
_cod_depositor_comments 'Adding full bibliography for 7047824--7047826.cif.'
_cod_original_cell_volume 1235.36(15)
_cod_database_code 7047824
_shelx_shelxl_version_number 2014/7
_shelx_space_group_comment
;
The symmetry employed for this shelxl refinement is uniquely defined
by the following loop, which should always be used as a source of
symmetry information in preference to the above space-group names.
They are only intended as comments.
;
_shelx_estimated_absorpt_t_max 0.837
_shelx_estimated_absorpt_t_min 0.769
_olex2_refinement_description
;
1. Fixed Uiso
 At 1.2 times of:
  All C(H) groups, All C(H,H) groups
 At 1.5 times of:
  All C(H,H,H) groups
2. Restrained distances
 Cl2-O5A \\sim Cl2-O6B \\sim Cl2-O5B \\sim Cl2-O8B \\sim Cl2-O6A \\sim Cl2-O8A
\\sim Cl2-O7A \\sim Cl2-O7B
 with sigma of 0.02
3. Rigid body (RIGU) restrains
 Cl2, O8B, O5B, O7B, O6B
 with sigma for 1-2 distances of 0.001 and sigma for 1-3 distances of 0.001
 Cl2, O8A, O6A, O7A, O5A
 with sigma for 1-2 distances of 0.001 and sigma for 1-3 distances of 0.001
4. Others
 Sof(O5A)=Sof(O6A)=Sof(O7A)=Sof(O8A)=1-FVAR(1)
 Sof(O5B)=Sof(O6B)=Sof(O7B)=Sof(O8B)=FVAR(1)
5.a Secondary CH2 refined with riding coordinates:
 C7(H7A,H7B), C6(H6A,H6B), C13(H13A,H13B)
5.b Aromatic/amide H refined with riding coordinates:
 C12(H12), C11(H11), C10(H10), C9(H9), C4(H4), C3(H3), C2(H2), C1(H1),
 C16(H16), C17(H17), C18(H18), C19(H19)
5.c Idealised Me refined as rotating group:
 C22(H22A,H22B,H22C)
;
_olex2_submission_special_instructions 'No special instructions were received'

loop_
_space_group_symop_operation_xyz
'x, y, z'
'-x, -y, -z'

loop_
_atom_site_label
_atom_site_type_symbol
_atom_site_fract_x
_atom_site_fract_y
_atom_site_fract_z
_atom_site_U_iso_or_equiv
_atom_site_adp_type
_atom_site_occupancy
_atom_site_site_symmetry_order
_atom_site_calc_flag
_atom_site_refinement_flags_posn
_atom_site_refinement_flags_adp
_atom_site_refinement_flags_occupancy
_atom_site_disorder_assembly
_atom_site_disorder_group
Cu1 Cu 0.53527(7) 0.63231(6) 0.22479(4) 0.0374(2) Uani 1 1 d . . . . .
Cl1 Cl 0.87128(18) 0.76944(16) 0.11328(9) 0.0533(4) Uani 1 1 d . . . . .
O1 O 0.7664(5) 0.6648(5) 0.1244(2) 0.0603(11) Uani 1 1 d . . . . .
O2 O 0.7773(8) 0.9059(6) 0.1039(4) 0.119(2) Uani 1 1 d . . . . .
O3 O 0.9638(7) 0.7507(7) 0.1833(3) 0.101(2) Uani 1 1 d . . . . .
O4 O 0.9776(6) 0.7457(6) 0.0406(3) 0.0928(16) Uani 1 1 d . . . . .
N3 N 0.4787(5) 0.4939(5) 0.1532(2) 0.0405(10) Uani 1 1 d . . . . .
N2 N 0.6703(5) 0.4495(4) 0.2788(2) 0.0350(9) Uani 1 1 d . . . . .
N1 N 0.6189(5) 0.7303(4) 0.3086(2) 0.0377(10) Uani 1 1 d . . . . .
N4 N 0.3860(5) 0.8032(5) 0.1758(3) 0.0475(11) Uani 1 1 d . . . . .
C12 C 0.3515(7) 0.5107(6) 0.1063(3) 0.0494(14) Uani 1 1 d . . . . .
H12 H 0.2732 0.5953 0.1079 0.059 Uiso 1 1 calc R . . . .
C11 C 0.3339(8) 0.4076(8) 0.0565(4) 0.0618(17) Uani 1 1 d . . . . .
H11 H 0.2439 0.4215 0.0251 0.074 Uiso 1 1 calc R . . . .
C10 C 0.4483(9) 0.2840(8) 0.0526(4) 0.0666(18) Uani 1 1 d . . . . .
H10 H 0.4393 0.2143 0.0173 0.080 Uiso 1 1 calc R . . . .
C9 C 0.5775(9) 0.2635(7) 0.1018(4) 0.0621(17) Uani 1 1 d . . . . .
H9 H 0.6553 0.1784 0.1012 0.075 Uiso 1 1 calc R . . . .
C8 C 0.5906(7) 0.3706(6) 0.1519(3) 0.0444(13) Uani 1 1 d . . . . .
C7 C 0.7279(7) 0.3625(6) 0.2058(3) 0.0468(13) Uani 1 1 d . . . . .
H7A H 0.7678 0.2623 0.2255 0.056 Uiso 1 1 calc R . . . .
H7B H 0.8168 0.3997 0.1732 0.056 Uiso 1 1 calc R . . . .
C6 C 0.8013(6) 0.5007(5) 0.3162(3) 0.0389(12) Uani 1 1 d . . . . .
H6A H 0.8896 0.5108 0.2735 0.047 Uiso 1 1 calc R . . . .
H6B H 0.8440 0.4300 0.3607 0.047 Uiso 1 1 calc R . . . .
C5 C 0.7362(6) 0.6430(5) 0.3510(3) 0.0359(11) Uani 1 1 d . . . . .
C4 C 0.7911(7) 0.6876(6) 0.4199(3) 0.0474(13) Uani 1 1 d . . . . .
H4 H 0.8705 0.6264 0.4498 0.057 Uiso 1 1 calc R . . . .
C3 C 0.7260(8) 0.8255(7) 0.4441(4) 0.0572(16) Uani 1 1 d . . . . .
H3 H 0.7622 0.8578 0.4904 0.069 Uiso 1 1 calc R . . . .
C2 C 0.6097(7) 0.9130(6) 0.4001(4) 0.0563(15) Uani 1 1 d . . . . .
H2 H 0.5660 1.0060 0.4154 0.068 Uiso 1 1 calc R . . . .
C1 C 0.5575(7) 0.8621(6) 0.3328(3) 0.0466(13) Uani 1 1 d . . . . .
H1 H 0.4765 0.9215 0.3030 0.056 Uiso 1 1 calc R . . . .
C13 C 0.5767(7) 0.3610(6) 0.3428(3) 0.0455(13) Uani 1 1 d . . . . .
H13A H 0.4773 0.3507 0.3199 0.055 Uiso 1 1 calc R . . . .
H13B H 0.6416 0.2646 0.3527 0.055 Uiso 1 1 calc R . . . .
C14 C 0.5334(6) 0.4280(6) 0.4254(3) 0.0398(12) Uani 1 1 d . . . . .
C15 C 0.4032(6) 0.5465(6) 0.4315(3) 0.0397(12) Uani 1 1 d . . . . .
C16 C 0.2991(6) 0.5958(7) 0.3651(3) 0.0494(14) Uani 1 1 d . . . . .
H16 H 0.3111 0.5424 0.3185 0.059 Uiso 1 1 calc R . . . .
C17 C 0.1843(7) 0.7169(7) 0.3678(4) 0.0610(17) Uani 1 1 d . . . . .
H17 H 0.1199 0.7473 0.3230 0.073 Uiso 1 1 calc R . . . .
C18 C 0.1620(7) 0.7967(7) 0.4375(4) 0.0590(16) Uani 1 1 d . . . . .
H18 H 0.0862 0.8830 0.4376 0.071 Uiso 1 1 calc R . . . .
C19 C 0.2491(7) 0.7508(6) 0.5056(4) 0.0510(14) Uani 1 1 d . . . . .
H19 H 0.2276 0.8029 0.5529 0.061 Uiso 1 1 calc R . . . .
C20 C 0.3724(6) 0.6242(6) 0.5050(3) 0.0391(12) Uani 1 1 d . . . . .
C21 C 0.2933(7) 0.8958(6) 0.1495(4) 0.0491(14) Uani 1 1 d . . . . .
C22 C 0.1745(9) 1.0152(7) 0.1160(5) 0.086(2) Uani 1 1 d . . . . .
H22A H 0.2101 1.1050 0.1194 0.129 Uiso 1 1 calc GR . . . .
H22B H 0.0715 1.0166 0.1481 0.129 Uiso 1 1 calc GR . . . .
H22C H 0.1629 1.0033 0.0583 0.129 Uiso 1 1 calc GR . . . .
Cl2 Cl 0.1632(2) 1.21465(18) 0.30849(12) 0.0728(5) Uani 1 1 d D U . . .
O5B O 0.0137(10) 1.1653(10) 0.3163(7) 0.0820(19) Uani 0.593(9) 1 d D U P A 1
O6B O 0.3165(10) 1.1437(11) 0.2777(8) 0.106(2) Uani 0.593(9) 1 d D U P A 1
O7B O 0.1617(13) 1.3150(11) 0.3721(6) 0.091(2) Uani 0.593(9) 1 d D U P A 1
O8B O 0.1212(13) 1.3091(10) 0.2343(6) 0.0869(19) Uani 0.593(9) 1 d D U P A 1
O5A O 0.0764(19) 1.1075(15) 0.3063(11) 0.093(2) Uani 0.407(9) 1 d D U P A 2
O6A O 0.2970(14) 1.1268(13) 0.3432(10) 0.088(2) Uani 0.407(9) 1 d D U P A 2
O7A O 0.1074(19) 1.2718(16) 0.3892(8) 0.087(2) Uani 0.407(9) 1 d D U P A 2
O8A O 0.1824(18) 1.3338(13) 0.2505(8) 0.081(2) Uani 0.407(9) 1 d D U P A 2

loop_
_atom_site_aniso_label
_atom_site_aniso_U_11
_atom_site_aniso_U_22
_atom_site_aniso_U_33
_atom_site_aniso_U_23
_atom_site_aniso_U_13
_atom_site_aniso_U_12
Cu1 0.0391(4) 0.0372(4) 0.0359(4) -0.0031(2) -0.0136(3) -0.0016(3)
Cl1 0.0563(9) 0.0596(9) 0.0460(8) 0.0071(6) -0.0117(7) -0.0185(7)
O1 0.061(3) 0.075(3) 0.054(2) -0.006(2) -0.002(2) -0.035(2)
O2 0.131(5) 0.058(3) 0.157(6) 0.002(3) -0.007(4) 0.006(3)
O3 0.109(4) 0.149(5) 0.070(3) 0.024(3) -0.046(3) -0.079(4)
O4 0.077(3) 0.126(5) 0.072(3) 0.009(3) 0.014(3) -0.030(3)
N3 0.045(3) 0.045(3) 0.034(2) -0.0052(19) -0.0064(19) -0.012(2)
N2 0.034(2) 0.035(2) 0.034(2) -0.0048(17) -0.0019(18) -0.0020(18)
N1 0.035(2) 0.041(2) 0.037(2) -0.0045(19) -0.0070(18) -0.0040(19)
N4 0.046(3) 0.051(3) 0.046(3) -0.001(2) -0.012(2) -0.007(2)
C12 0.048(3) 0.063(4) 0.041(3) 0.000(3) -0.011(3) -0.020(3)
C11 0.073(5) 0.085(5) 0.040(3) -0.013(3) -0.007(3) -0.044(4)
C10 0.094(5) 0.073(5) 0.047(4) -0.018(3) -0.005(4) -0.042(4)
C9 0.086(5) 0.053(4) 0.048(3) -0.011(3) 0.007(3) -0.019(3)
C8 0.058(4) 0.045(3) 0.032(3) -0.003(2) 0.001(2) -0.017(3)
C7 0.055(3) 0.038(3) 0.042(3) -0.004(2) 0.001(3) 0.003(3)
C6 0.030(3) 0.043(3) 0.042(3) 0.004(2) -0.007(2) -0.005(2)
C5 0.031(3) 0.043(3) 0.034(3) 0.000(2) -0.006(2) -0.010(2)
C4 0.042(3) 0.062(4) 0.042(3) 0.004(3) -0.015(2) -0.017(3)
C3 0.062(4) 0.069(4) 0.051(3) -0.018(3) -0.016(3) -0.024(3)
C2 0.063(4) 0.050(3) 0.061(4) -0.021(3) -0.007(3) -0.014(3)
C1 0.045(3) 0.042(3) 0.053(3) -0.011(3) -0.011(3) -0.001(2)
C13 0.056(3) 0.045(3) 0.039(3) 0.002(2) -0.008(3) -0.017(3)
C14 0.044(3) 0.048(3) 0.032(3) 0.005(2) -0.004(2) -0.022(3)
C15 0.034(3) 0.053(3) 0.032(3) 0.009(2) -0.004(2) -0.014(2)
C16 0.035(3) 0.078(4) 0.035(3) 0.009(3) -0.006(2) -0.017(3)
C17 0.037(3) 0.096(5) 0.046(3) 0.019(3) -0.014(3) -0.012(3)
C18 0.037(3) 0.070(4) 0.061(4) 0.017(3) -0.006(3) 0.000(3)
C19 0.046(3) 0.056(3) 0.049(3) 0.005(3) -0.003(3) -0.010(3)
C20 0.035(3) 0.047(3) 0.035(3) 0.008(2) -0.006(2) -0.010(2)
C21 0.047(3) 0.046(3) 0.056(3) 0.004(3) -0.016(3) -0.011(3)
C22 0.070(5) 0.060(4) 0.126(7) 0.035(4) -0.049(5) -0.010(4)
Cl2 0.0599(10) 0.0605(10) 0.0968(12) -0.0017(8) -0.0223(9) -0.0028(7)
O5B 0.061(2) 0.061(4) 0.121(4) -0.015(3) -0.015(2) 0.003(2)
O6B 0.074(2) 0.107(4) 0.128(5) -0.014(3) -0.018(2) 0.012(2)
O7B 0.085(4) 0.083(4) 0.109(3) -0.010(3) -0.014(3) -0.024(3)
O8B 0.069(4) 0.082(3) 0.106(3) -0.001(2) -0.018(2) -0.002(2)
O5A 0.086(4) 0.077(3) 0.119(5) -0.002(3) -0.026(3) -0.018(3)
O6A 0.075(3) 0.080(3) 0.105(4) 0.001(3) -0.025(3) 0.000(2)
O7A 0.080(5) 0.079(4) 0.102(3) -0.003(2) -0.021(2) -0.007(3)
O8A 0.074(6) 0.074(3) 0.100(3) 0.001(3) -0.031(3) -0.017(3)

loop_
_atom_type_symbol
_atom_type_description
_atom_type_scat_dispersion_real
_atom_type_scat_dispersion_imag
_atom_type_scat_source
C C 0.0033 0.0016 'International Tables Vol C Tables 4.2.6.8 and 6.1.1.4'
H H 0.0000 0.0000 'International Tables Vol C Tables 4.2.6.8 and 6.1.1.4'
Cl Cl 0.1484 0.1585 'International Tables Vol C Tables 4.2.6.8 and 6.1.1.4'
Cu Cu 0.3201 1.2651 'International Tables Vol C Tables 4.2.6.8 and 6.1.1.4'
N N 0.0061 0.0033 'International Tables Vol C Tables 4.2.6.8 and 6.1.1.4'
O O 0.0106 0.0060 'International Tables Vol C Tables 4.2.6.8 and 6.1.1.4'

loop_
_geom_angle_atom_site_label_1
_geom_angle_atom_site_label_2
_geom_angle_atom_site_label_3
_geom_angle
_geom_angle_site_symmetry_1
_geom_angle_site_symmetry_3
N3 Cu1 O1 89.64(15) . .
N3 Cu1 N2 82.78(16) . .
N3 Cu1 N4 94.98(18) . .
N2 Cu1 O1 90.09(15) . .
N1 Cu1 O1 91.00(15) . .
N1 Cu1 N3 167.14(17) . .
N1 Cu1 N2 84.38(16) . .
N1 Cu1 N4 97.78(17) . .
N4 Cu1 O1 94.51(17) . .
N4 Cu1 N2 174.87(17) . .
O2 Cl1 O1 108.7(3) . .
O2 Cl1 O3 112.3(4) . .
O2 Cl1 O4 109.1(4) . .
O3 Cl1 O1 108.3(3) . .
O4 Cl1 O1 109.6(3) . .
O4 Cl1 O3 108.8(3) . .
Cl1 O1 Cu1 132.9(2) . .
C12 N3 Cu1 128.8(4) . .
C12 N3 C8 119.1(5) . .
C8 N3 Cu1 112.0(3) . .
C7 N2 Cu1 102.4(3) . .
C7 N2 C13 108.0(4) . .
C6 N2 Cu1 104.8(3) . .
C6 N2 C7 114.3(4) . .
C6 N2 C13 112.1(4) . .
C13 N2 Cu1 115.2(3) . .
C5 N1 Cu1 113.3(3) . .
C1 N1 Cu1 126.5(3) . .
C1 N1 C5 119.6(4) . .
C21 N4 Cu1 175.6(5) . .
N3 C12 H12 119.1 . .
N3 C12 C11 121.9(6) . .
C11 C12 H12 119.1 . .
C12 C11 H11 120.1 . .
C12 C11 C10 119.8(6) . .
C10 C11 H11 120.1 . .
C11 C10 H10 120.5 . .
C11 C10 C9 119.1(6) . .
C9 C10 H10 120.5 . .
C10 C9 H9 120.3 . .
C10 C9 C8 119.3(6) . .
C8 C9 H9 120.3 . .
N3 C8 C9 120.8(5) . .
N3 C8 C7 115.1(4) . .
C9 C8 C7 124.1(5) . .
N2 C7 C8 109.5(4) . .
N2 C7 H7A 109.8 . .
N2 C7 H7B 109.8 . .
C8 C7 H7A 109.8 . .
C8 C7 H7B 109.8 . .
H7A C7 H7B 108.2 . .
N2 C6 H6A 109.6 . .
N2 C6 H6B 109.6 . .
N2 C6 C5 110.1(4) . .
H6A C6 H6B 108.2 . .
C5 C6 H6A 109.6 . .
C5 C6 H6B 109.6 . .
N1 C5 C6 115.1(4) . .
N1 C5 C4 120.7(5) . .
C4 C5 C6 124.2(4) . .
C5 C4 H4 120.6 . .
C5 C4 C3 118.9(5) . .
C3 C4 H4 120.6 . .
C4 C3 H3 120.1 . .
C2 C3 C4 119.8(5) . .
C2 C3 H3 120.1 . .
C3 C2 H2 120.6 . .
C3 C2 C1 118.8(5) . .
C1 C2 H2 120.6 . .
N1 C1 C2 122.1(5) . .
N1 C1 H1 119.0 . .
C2 C1 H1 119.0 . .
N2 C13 H13A 109.0 . .
N2 C13 H13B 109.0 . .
H13A C13 H13B 107.8 . .
C14 C13 N2 113.0(4) . .
C14 C13 H13A 109.0 . .
C14 C13 H13B 109.0 . .
C15 C14 C13 119.1(4) . .
C15 C14 C20 120.5(5) . 2_666
C20 C14 C13 120.3(5) 2_666 .
C14 C15 C16 122.2(5) . .
C14 C15 C20 120.4(4) . .
C20 C15 C16 117.4(5) . .
C15 C16 H16 119.0 . .
C17 C16 C15 122.1(6) . .
C17 C16 H16 119.0 . .
C16 C17 H17 120.0 . .
C16 C17 C18 119.9(5) . .
C18 C17 H17 120.0 . .
C17 C18 H18 119.4 . .
C19 C18 C17 121.2(6) . .
C19 C18 H18 119.4 . .
C18 C19 H19 119.7 . .
C18 C19 C20 120.6(6) . .
C20 C19 H19 119.7 . .
C14 C20 C15 118.8(5) 2_666 .
C19 C20 C14 122.6(5) . 2_666
C19 C20 C15 118.6(5) . .
N4 C21 C22 179.7(7) . .
C21 C22 H22A 109.5 . .
C21 C22 H22B 109.5 . .
C21 C22 H22C 109.5 . .
H22A C22 H22B 109.5 . .
H22A C22 H22C 109.5 . .
H22B C22 H22C 109.5 . .
O5B Cl2 O7B 109.7(6) . .
O5B Cl2 O8B 92.7(6) . .
O6B Cl2 O5B 128.4(6) . .
O6B Cl2 O7B 116.2(6) . .
O6B Cl2 O8B 98.3(7) . .
O8B Cl2 O7B 103.5(6) . .
O5A Cl2 O6A 96.3(9) . .
O5A Cl2 O7A 103.5(9) . .
O5A Cl2 O8A 130.8(9) . .
O6A Cl2 O7A 90.5(9) . .
O6A Cl2 O8A 120.7(8) . .
O8A Cl2 O7A 107.0(9) . .

loop_
_geom_bond_atom_site_label_1
_geom_bond_atom_site_label_2
_geom_bond_distance
_geom_bond_site_symmetry_2
Cu1 O1 2.442(4) .
Cu1 N3 1.978(4) .
Cu1 N2 2.032(4) .
Cu1 N1 1.963(4) .
Cu1 N4 1.982(5) .
Cl1 O1 1.434(4) .
Cl1 O2 1.373(5) .
Cl1 O3 1.406(4) .
Cl1 O4 1.406(5) .
N3 C12 1.343(6) .
N3 C8 1.345(7) .
N2 C7 1.486(6) .
N2 C6 1.485(6) .
N2 C13 1.513(6) .
N1 C5 1.346(6) .
N1 C1 1.330(6) .
N4 C21 1.127(6) .
C12 H12 0.9300 .
C12 C11 1.359(8) .
C11 H11 0.9300 .
C11 C10 1.359(9) .
C10 H10 0.9300 .
C10 C9 1.376(9) .
C9 H9 0.9300 .
C9 C8 1.382(8) .
C8 C7 1.495(8) .
C7 H7A 0.9700 .
C7 H7B 0.9700 .
C6 H6A 0.9700 .
C6 H6B 0.9700 .
C6 C5 1.490(7) .
C5 C4 1.372(7) .
C4 H4 0.9300 .
C4 C3 1.387(8) .
C3 H3 0.9300 .
C3 C2 1.353(8) .
C2 H2 0.9300 .
C2 C1 1.370(7) .
C1 H1 0.9300 .
C13 H13A 0.9700 .
C13 H13B 0.9700 .
C13 C14 1.509(7) .
C14 C15 1.405(7) .
C14 C20 1.422(7) 2_666
C15 C16 1.429(7) .
C15 C20 1.428(7) .
C16 H16 0.9300 .
C16 C17 1.344(8) .
C17 H17 0.9300 .
C17 C18 1.388(9) .
C18 H18 0.9300 .
C18 C19 1.362(8) .
C19 H19 0.9300 .
C19 C20 1.419(7) .
C20 C14 1.422(7) 2_666
C21 C22 1.447(8) .
C22 H22A 0.9600 .
C22 H22B 0.9600 .
C22 H22C 0.9600 .
Cl2 O5B 1.413(8) .
Cl2 O6B 1.397(8) .
Cl2 O7B 1.459(8) .
Cl2 O8B 1.440(8) .
Cl2 O5A 1.362(10) .
Cl2 O6A 1.386(10) .
Cl2 O7A 1.453(11) .
Cl2 O8A 1.407(10) .

loop_
_geom_hbond_atom_site_label_D
_geom_hbond_atom_site_label_H
_geom_hbond_atom_site_label_A
_geom_hbond_distance_DH
_geom_hbond_distance_HA
_geom_hbond_distance_DA
_geom_hbond_angle_DHA
_geom_hbond_site_symmetry_A
C6 H6A O8B 0.97 2.52 3.176(11) 125.0 1_645
C6 H6B O7A 0.97 2.47 3.247(15) 137.0 1_645
C3 H3 O7B 0.93 2.66 3.255(12) 122.7 2_676
C3 H3 O7A 0.93 2.41 3.112(15) 131.7 2_676
C1 H1 O6B 0.93 2.28 3.113(11) 149.2 .
C1 H1 O6A 0.93 2.31 2.986(12) 128.8 .

loop_
_geom_torsion_atom_site_label_1
_geom_torsion_atom_site_label_2
_geom_torsion_atom_site_label_3
_geom_torsion_atom_site_label_4
_geom_torsion
_geom_torsion_site_symmetry_1
_geom_torsion_site_symmetry_4
Cu1 N3 C12 C11 176.3(4) . .
Cu1 N3 C8 C9 -176.4(4) . .
Cu1 N3 C8 C7 1.9(5) . .
Cu1 N2 C7 C8 -43.3(4) . .
Cu1 N2 C6 C5 37.0(4) . .
Cu1 N2 C13 C14 -75.0(5) . .
Cu1 N1 C5 C6 11.0(5) . .
Cu1 N1 C5 C4 -170.4(4) . .
Cu1 N1 C1 C2 170.4(4) . .
O2 Cl1 O1 Cu1 -55.8(5) . .
O3 Cl1 O1 Cu1 66.6(4) . .
O4 Cl1 O1 Cu1 -174.9(3) . .
N3 C12 C11 C10 -0.8(9) . .
N3 C8 C7 N2 29.3(6) . .
N2 C6 C5 N1 -33.4(6) . .
N2 C6 C5 C4 148.2(5) . .
N2 C13 C14 C15 77.3(6) . .
N2 C13 C14 C20 -100.1(5) . 2_666
N1 C5 C4 C3 -1.4(8) . .
C12 N3 C8 C9 1.3(8) . .
C12 N3 C8 C7 179.7(4) . .
C12 C11 C10 C9 2.2(9) . .
C11 C10 C9 C8 -1.9(9) . .
C10 C9 C8 N3 0.1(8) . .
C10 C9 C8 C7 -178.1(5) . .
C9 C8 C7 N2 -152.4(5) . .
C8 N3 C12 C11 -1.0(8) . .
C7 N2 C6 C5 148.3(4) . .
C7 N2 C13 C14 171.3(4) . .
C6 N2 C7 C8 -156.0(4) . .
C6 N2 C13 C14 44.6(6) . .
C6 C5 C4 C3 177.0(5) . .
C5 N1 C1 C2 -0.1(8) . .
C5 C4 C3 C2 0.4(9) . .
C4 C3 C2 C1 0.7(9) . .
C3 C2 C1 N1 -0.9(9) . .
C1 N1 C5 C6 -177.3(4) . .
C1 N1 C5 C4 1.2(7) . .
C13 N2 C7 C8 78.6(5) . .
C13 N2 C6 C5 -88.5(5) . .
C13 C14 C15 C16 6.9(7) . .
C13 C14 C15 C20 -171.9(4) . .
C14 C15 C16 C17 -173.7(5) . .
C14 C15 C20 C14 -5.4(8) . 2_666
C14 C15 C20 C19 174.4(5) . .
C15 C16 C17 C18 -1.3(9) . .
C16 C15 C20 C14 175.7(4) . 2_666
C16 C15 C20 C19 -4.5(7) . .
C16 C17 C18 C19 -3.3(9) . .
C17 C18 C19 C20 3.8(9) . .
C18 C19 C20 C14 180.0(5) . 2_666
C18 C19 C20 C15 0.2(8) . .
C20 C14 C15 C16 -175.7(5) 2_666 .
C20 C14 C15 C20 5.5(8) 2_666 .
C20 C15 C16 C17 5.1(8) . .
